data_1563491
loop_
_publ_author_name
'Jouffret, Laurent'
'Shao, Zhenmian'
'Rivenet, Murielle'
'Abraham, Francis'

_publ_section_title
;
 New three-dimensional inorganic frameworks based on the uranophane-type
 sheet in monoamine templated uranyl-vanadates
;
_journal_issue 10
_journal_name_full 'Journal of Solid State Chemistry'
_journal_page_first 2290
_journal_page_last 2297
_journal_paper_doi 10.1016/j.jssc.2010.07.035
_journal_volume 183
_journal_year 2010
_chemical_absolute_configuration .
_chemical_formula_sum 'C6 H20 N O23 U4 V3'
_chemical_formula_weight 1579.1
_space_group_IT_number 2
_space_group_name_Hall '-P 1'
_space_group_name_H-M_alt 'P -1'
_symmetry_cell_setting triclinic
_symmetry_space_group_name_Hall '-P 1'
_symmetry_space_group_name_H-M 'P -1'
_cell_angle_alpha 98.461(3)
_cell_angle_beta 96.437(3)
_cell_angle_gamma 105.955(3)
_cell_formula_units_Z 2
_cell_length_a 9.8273(6)
_cell_length_b 11.0294(7)
_cell_length_c 12.7506(8)
_cell_measurement_temperature 100
_cell_volume 1297.31(14)
_computing_publication_material 'Jana2000 (Petricek, Dusek & Palatinus, 2000)'
_computing_structure_refinement 'Jana2000 (Petricek, Dusek & Palatinus, 2000)'
_diffrn_ambient_temperature 100
_diffrn_measured_fraction_theta_full 0.99
_diffrn_measured_fraction_theta_max 0.87
_diffrn_measurement_device_type SMART-1K-CCD
_diffrn_measurement_method 'omega scan'
_diffrn_radiation_monochromator graphite
_diffrn_radiation_source 'fine-focus sealed tube'
_diffrn_radiation_type 'Mo K\a'
_diffrn_radiation_wavelength 0.71069
_diffrn_reflns_av_R_equivalents 0.0604
_diffrn_reflns_av_sigmaI/netI 0.0622
_diffrn_reflns_limit_h_max 12
_diffrn_reflns_limit_h_min -15
_diffrn_reflns_limit_k_max 18
_diffrn_reflns_limit_k_min -19
_diffrn_reflns_limit_l_max 20
_diffrn_reflns_limit_l_min -22
_diffrn_reflns_number 51100
_diffrn_reflns_theta_full 26.23
_diffrn_reflns_theta_max 38.33
_diffrn_reflns_theta_min 1.64
_exptl_absorpt_coefficient_mu 26
_exptl_absorpt_correction_T_max 1.000
_exptl_absorpt_correction_T_min 0.346
_exptl_absorpt_correction_type empirical
_exptl_crystal_colour 'pale yellow'
_exptl_crystal_density_diffrn 4.0413
_exptl_crystal_description plate
_exptl_crystal_F_000 1328
_exptl_crystal_size_max 0.293
_exptl_crystal_size_mid 0.190
_exptl_crystal_size_min 0.015
_refine_diff_density_max 2.16
_refine_diff_density_min -2.85
_refine_ls_extinction_method none
_refine_ls_goodness_of_fit_gt 1.36
_refine_ls_goodness_of_fit_ref 1.27
_refine_ls_hydrogen_treatment undef
_refine_ls_number_parameters 184
_refine_ls_number_reflns 12083
_refine_ls_R_factor_all 0.0533
_refine_ls_R_factor_gt 0.0342
_refine_ls_shift/su_max 0.0276
_refine_ls_shift/su_mean 0.0022
_refine_ls_structure_factor_coef F
_refine_ls_weighting_details w=1/\s^2^(F)
_refine_ls_weighting_scheme sigma
_refine_ls_wR_factor_gt 0.0355
_refine_ls_wR_factor_ref 0.0381
_reflns_number_gt 9191
_reflns_number_total 12083
_reflns_threshold_expression I>3\s(I)
_cod_data_source_file JSSC-2010-183-2290.cif
_cod_data_source_block (I)
_cod_original_formula_sum 'C6 H20 N1 O23 U4 V3'
_cod_database_code 1563491

loop_
_symmetry_equiv_pos_site_id
_symmetry_equiv_pos_as_xyz
1 x,y,z
2 -x,-y,-z

loop_
_atom_site_label
_atom_site_type_symbol
_atom_site_fract_x
_atom_site_fract_y
_atom_site_fract_z
_atom_site_adp_type
_atom_site_U_iso_or_equiv
_atom_site_symmetry_multiplicity
_atom_site_occupancy
_atom_site_calc_flag
_atom_site_refinement_flags
_atom_site_disorder_assembly
_atom_site_disorder_group
U1 U -0.046739(19) 0.283040(15) -0.205875(12) Uani 0.00518(5) 2 1 d . . .
U2 U 0.373172(19) 0.379342(15) -0.125938(13) Uani 0.00571(5) 2 1 d . . .
U3 U 0.293871(19) 0.974974(16) 0.448007(12) Uani 0.00531(5) 2 1 d . . .
U4 U 0.73220(2) 0.126175(16) 0.148547(13) Uani 0.00771(5) 2 1 d . . .
V1 V 0.11211(9) 0.09214(7) -0.32050(6) Uani 0.0059(2) 2 1 d . . .
V2 V 0.77224(9) 0.42457(7) 0.00209(6) Uani 0.0054(2) 2 1 d . . .
V3 V 0.46986(9) -0.12673(7) 0.27305(6) Uani 0.0055(2) 2 1 d . . .
O1 O -0.0429(4) 0.1890(3) -0.1030(3) Uiso 0.0093(7) 2 1 d . . .
O2 O -0.0502(4) 0.3709(3) -0.3112(3) Uiso 0.0100(7) 2 1 d . . .
O3 O -0.0685(4) 0.0840(3) -0.3385(3) Uiso 0.0085(6) 2 1 d . . .
O4 O 0.2855(4) -0.1550(3) 0.2681(3) Uiso 0.0081(6) 2 1 d . . .
O5 O 0.8533(4) 0.4181(3) -0.1069(3) Uiso 0.0102(7) 2 1 d . . .
O6 O 0.8460(4) 0.5616(3) 0.1013(3) Uiso 0.0100(7) 2 1 d . . .
O7 O 0.1753(4) 0.2512(3) -0.2513(3) Uiso 0.0080(6) 2 1 d . . .
O8 O 0.3308(4) 0.2651(3) -0.0412(3) Uiso 0.0118(7) 2 1 d . . .
O9 O 0.4149(4) 0.4982(3) -0.2073(3) Uiso 0.0124(7) 2 1 d . . .
O10 O 0.6033(4) 0.4472(3) -0.0248(3) Uiso 0.0102(7) 2 1 d . . .
O11 O 0.5168(4) -0.2591(3) 0.2319(3) Uiso 0.0117(7) 2 1 d . . .
O12 O 0.2462(4) 0.8330(3) 0.5029(3) Uiso 0.0107(7) 2 1 d . . .
O13 O 0.3437(4) 1.1176(3) 0.3905(3) Uiso 0.0096(7) 2 1 d . . .
O14 O 0.5161(4) -0.0697(3) 0.4118(3) Uiso 0.0096(7) 2 1 d . . .
O15 O 0.1776(4) 0.0704(3) -0.4361(3) Uiso 0.0111(7) 2 1 d . . .
O16 O 0.6821(4) 0.0178(3) 0.0240(3) Uiso 0.0133(7) 2 1 d . . .
O17 O 0.7850(4) 0.2387(3) 0.2714(3) Uiso 0.0138(7) 2 1 d . . .
O18 O 0.1505(4) -0.0030(3) -0.2390(3) Uiso 0.0139(7) 2 1 d . . .
O19 O 0.5423(4) -0.0090(3) 0.2102(3) Uiso 0.0143(7) 2 1 d . . .
O20 O 0.7608(4) 0.2922(3) 0.0523(3) Uiso 0.0146(7) 2 1 d . . .
Ow1 O 0.9800(4) 0.1791(4) 0.1105(3) Uiso 0.0179(8) 2 1 d . . .
Ow2 O 0.5112(4) 0.2031(3) 0.1365(3) Uiso 0.0155(8) 2 1 d . . .
Ow3 O 1.2129(4) 0.0948(4) 0.1670(3) Uiso 0.0186(8) 2 1 d . . .
N1 N 0.3965(6) 0.6741(5) 0.6120(4) Uiso 0.0297(12) 2 1 d . . .
C1 C 0.3418(7) 0.5476(5) 0.5332(4) Uiso 0.0199(12) 2 1 d . . .
C2 C 0.1907(7) 0.4818(6) 0.5544(5) Uiso 0.0228(12) 2 1 d . . .
C3 C 0.3402(7) 0.5662(6) 0.4175(5) Uiso 0.0247(13) 2 1 d . . .
C4 C 0.1337(7) 0.3480(6) 0.4807(5) Uiso 0.0244(13) 2 1 d . . .
C5 C 0.1326(7) 0.3583(6) 0.3618(5) Uiso 0.0237(13) 2 1 d . . .
C6 C 0.2839(8) 0.4334(6) 0.3410(5) Uiso 0.0295(15) 2 1 d . . .

loop_
_atom_site_aniso_label
_atom_site_aniso_type_symbol
_atom_site_aniso_U_11
_atom_site_aniso_U_22
_atom_site_aniso_U_33
_atom_site_aniso_U_12
_atom_site_aniso_U_13
_atom_site_aniso_U_23
U1 U 0.00395(8) 0.00593(7) 0.00454(7) 0.00087(6) 0.00010(6) -0.00097(5)
U2 U 0.00417(9) 0.00570(7) 0.00597(7) 0.00138(6) -0.00050(6) -0.00181(5)
U3 U 0.00417(9) 0.00623(7) 0.00450(7) 0.00123(6) -0.00001(6) -0.00112(5)
U4 U 0.00819(9) 0.00781(8) 0.00681(7) 0.00165(7) 0.00081(6) 0.00207(5)
V1 V 0.0052(4) 0.0069(3) 0.0048(3) 0.0019(3) 0.0004(3) -0.0008(2)
V2 V 0.0050(4) 0.0049(3) 0.0059(3) 0.0014(3) 0.0007(3) -0.0004(2)
V3 V 0.0041(4) 0.0063(3) 0.0055(3) 0.0018(3) 0.0003(3) -0.0008(2)

loop_
_atom_type_symbol
_atom_type_scat_dispersion_real
_atom_type_scat_dispersion_imag
_atom_type_scat_source
_atom_type_scat_Cromer_Mann_a1
_atom_type_scat_Cromer_Mann_b1
_atom_type_scat_Cromer_Mann_a2
_atom_type_scat_Cromer_Mann_b2
_atom_type_scat_Cromer_Mann_a3
_atom_type_scat_Cromer_Mann_b3
_atom_type_scat_Cromer_Mann_a4
_atom_type_scat_Cromer_Mann_b4
_atom_type_scat_Cromer_Mann_c
C 0.003 0.002 'International Tables Vol C Tables  4.2.6.8 and 6.1.1.4' 2.31 20.843901 1.02 10.2075 1.5886 0.5687 0.865 51.651199 0.2156
H 0.000 0.000 'International Tables Vol C Tables  4.2.6.8 and 6.1.1.4' 0.493002 10.5109 0.322912 26.1257 0.140191 3.14236 0.04081 57.799702 0.003038
N 0.006 0.003 'International Tables Vol C Tables  4.2.6.8 and 6.1.1.4' 12.2126 0.0057 3.1322 9.8933 2.0125 28.997499 1.1663 0.5826 -11.529
O 0.011 0.006 'International Tables Vol C Tables  4.2.6.8 and 6.1.1.4' 3.0485 13.2771 2.2868 5.7011 1.5463 0.3239 0.867 32.908901 0.2508
V 0.301 0.529 'International Tables Vol C Tables  4.2.6.8 and 6.1.1.4' 10.2971 6.8657 7.3511 0.4385 2.0703 26.893801 2.0571 102.477997 1.2199
U -9.677 9.665 'International Tables Vol C Tables  4.2.6.8 and 6.1.1.4' 36.0228 0.5293 23.4128 3.3253 14.9491 16.092699 4.188 100.612999 13.3966

loop_
_geom_angle_atom_site_label_1
_geom_angle_atom_site_label_2
_geom_angle_atom_site_label_3
_geom_angle_site_symmetry_1
_geom_angle_site_symmetry_2
_geom_angle_site_symmetry_3
_geom_angle
_geom_angle_publ_flag
O1 U1 O2 . . . 177.81(16) yes
O1 U1 O3 . . . 87.24(13) yes
O1 U1 O4 . . 2_555 87.54(13) yes
O1 U1 O5 . . 1_455 92.46(15) yes
O1 U1 O6 . . 2_665 87.70(13) yes
O1 U1 O7 . . . 90.35(16) yes
O2 U1 O3 . . . 90.59(13) yes
O2 U1 O4 . . 2_555 91.84(14) yes
O2 U1 O5 . . 1_455 89.58(16) yes
O2 U1 O6 . . 2_665 93.54(13) yes
O2 U1 O7 . . . 88.44(16) yes
O3 U1 O4 . . 2_555 66.34(12) yes
O3 U1 O5 . . 1_455 151.49(12) yes
O3 U1 O6 . . 2_665 131.39(13) yes
O3 U1 O7 . . . 63.55(11) yes
O4 U1 O5 2_555 . 1_455 85.16(12) yes
O4 U1 O6 2_555 . 2_665 161.34(13) yes
O4 U1 O7 2_555 . . 129.89(11) yes
O5 U1 O6 1_455 . 2_665 77.03(13) yes
O5 U1 O7 1_455 . . 144.93(10) yes
O6 U1 O7 2_665 . . 68.17(12) yes
O6 U2 O7 2_665 . . 67.69(12) yes
O6 U2 O8 2_665 . . 90.36(16) yes
O6 U2 O9 2_665 . . 88.41(16) yes
O6 U2 O10 2_665 . . 132.35(11) yes
O6 U2 O10 2_665 . 2_665 64.05(11) yes
O6 U2 O11 2_665 . 2_655 147.22(11) yes
O7 U2 O8 . . . 88.36(13) yes
O7 U2 O9 . . . 92.68(13) yes
O7 U2 O10 . . . 159.14(13) yes
O7 U2 O10 . . 2_665 131.71(13) yes
O7 U2 O11 . . 2_655 79.89(13) yes
O8 U2 O9 . . . 177.96(17) yes
O8 U2 O10 . . . 86.05(14) yes
O8 U2 O10 . . 2_665 90.25(14) yes
O8 U2 O11 . . 2_655 93.48(16) yes
O9 U2 O10 . . . 93.58(14) yes
O9 U2 O10 . . 2_665 87.75(14) yes
O9 U2 O11 . . 2_655 88.43(16) yes
O10 U2 O10 . . 2_665 68.46(13) yes
O10 U2 O11 . . 2_655 80.42(12) yes
O10 U2 O10 2_665 . . 68.46(13) yes
O10 U2 O11 2_665 . 2_655 148.32(12) yes
O3 U3 O4 2_565 . 1_565 66.59(12) yes
O3 U3 O12 2_565 . . 91.57(14) yes
O3 U3 O13 2_565 . . 88.52(14) yes
O3 U3 O14 2_565 . 1_565 130.08(11) yes
O3 U3 O14 2_565 . 2_666 162.78(13) yes
O3 U3 O15 2_565 . 1_566 81.78(12) yes
O4 U3 O12 1_565 . . 90.48(13) yes
O4 U3 O13 1_565 . . 88.59(13) yes
O4 U3 O14 1_565 . 1_565 63.49(11) yes
O4 U3 O14 1_565 . 2_666 130.42(13) yes
O4 U3 O15 1_565 . 1_566 148.37(12) yes
O12 U3 O13 . . . 178.94(17) yes
O12 U3 O14 . . 1_565 89.31(16) yes
O12 U3 O14 . . 2_666 90.97(13) yes
O12 U3 O15 . . 1_566 90.53(16) yes
O13 U3 O14 . . 1_565 89.82(16) yes
O13 U3 O14 . . 2_666 89.25(13) yes
O13 U3 O15 . . 1_566 90.53(15) yes
O14 U3 O14 1_565 . 2_666 66.98(12) yes
O14 U3 O15 1_565 . 1_566 148.14(11) yes
O14 U3 O14 2_666 . 1_565 66.98(12) yes
O14 U3 O15 2_666 . 1_566 81.17(13) yes
O16 U4 O17 . . . 178.24(17) yes
O16 U4 O18 . . 2_655 95.88(16) yes
O16 U4 O19 . . . 88.10(14) yes
O16 U4 O20 . . . 87.82(15) yes
O16 U4 Ow1 . . . 87.23(15) yes
O16 U4 Ow2 . . . 96.69(16) yes
O17 U4 O18 . . 2_655 85.14(16) yes
O17 U4 O19 . . . 93.52(14) yes
O17 U4 O20 . . . 90.53(15) yes
O17 U4 Ow1 . . . 91.71(15) yes
O17 U4 Ow2 . . . 83.29(16) yes
O18 U4 O19 2_655 . . 78.40(14) yes
O18 U4 O20 2_655 . . 145.28(14) yes
O18 U4 Ow1 2_655 . . 72.63(14) yes
O18 U4 Ow2 2_655 . . 143.37(13) yes
O19 U4 O20 . . . 136.30(15) yes
O19 U4 Ow1 . . . 149.98(15) yes
O19 U4 Ow2 . . . 67.81(14) yes
O20 U4 Ow1 . . . 73.10(15) yes
O20 U4 Ow2 . . . 69.52(14) yes
Ow1 U4 Ow2 . . . 142.20(13) yes
O3 V1 O7 . . . 96.21(17) yes
O3 V1 O15 . . . 113.93(17) yes
O3 V1 O18 . . . 112.76(19) yes
O7 V1 O15 . . . 112.76(17) yes
O7 V1 O18 . . . 108.67(16) yes
O15 V1 O18 . . . 111.5(2) yes
O5 V2 O6 . . . 115.96(16) yes
O5 V2 O10 . . . 112.66(18) yes
O5 V2 O20 . . . 109.4(2) yes
O6 V2 O10 . . . 96.16(18) yes
O6 V2 O20 . . . 111.22(17) yes
O10 V2 O20 . . . 110.91(19) yes
O4 V3 O11 . . . 113.69(17) yes
O4 V3 O14 . . . 96.20(17) yes
O4 V3 O19 . . . 112.7(2) yes
O11 V3 O14 . . . 113.45(19) yes
O11 V3 O19 . . . 111.3(2) yes
O14 V3 O19 . . . 108.57(16) yes
U1 O1 O4 . . 2_555 54.34(11) yes
U1 O1 O5 . . 1_455 50.60(12) yes
U1 O1 O6 . . 2_665 54.04(11) yes
U1 O1 Ow1 . . 1_455 148.18(19) yes
O4 O1 O5 2_555 . 1_455 64.90(12) yes
O4 O1 O6 2_555 . 2_665 106.44(15) yes
O4 O1 Ow1 2_555 . 1_455 132.88(18) yes
O5 O1 O6 1_455 . 2_665 59.04(13) yes
O5 O1 Ow1 1_455 . 1_455 100.86(16) yes
O6 O1 Ow1 2_665 . 1_455 101.79(13) yes
U1 O2 O4 . . 2_555 51.93(11) yes
U1 O2 O5 . . 1_455 52.73(12) yes
U1 O2 O7 . . . 54.86(13) yes
O4 O2 O5 2_555 . 1_455 64.76(11) yes
O4 O2 O7 2_555 . . 93.31(14) yes
O5 O2 O7 1_455 . . 100.62(15) yes
U1 O3 U3 . . 2_565 107.98(16) yes
U1 O3 V1 . . . 97.24(12) yes
U1 O3 O4 . . 2_555 54.11(10) yes
U1 O3 O7 . . . 56.59(10) yes
U1 O3 O12 . . 2_565 90.57(14) yes
U1 O3 O13 . . 2_565 118.68(16) yes
U1 O3 O15 . . . 117.78(13) yes
U1 O3 O18 . . . 100.98(12) yes
U3 O3 V1 2_565 . . 150.60(19) yes
U3 O3 O4 2_565 . 2_555 59.38(11) yes
U3 O3 O7 2_565 . . 151.58(19) yes
U3 O3 O12 2_565 . 2_565 36.49(8) yes
U3 O3 O13 2_565 . 2_565 38.02(9) yes
U3 O3 O15 2_565 . . 118.88(14) yes
U3 O3 O18 2_565 . . 146.17(15) yes
V1 O3 O4 . . 2_555 149.61(16) yes
V1 O3 O7 . . . 42.06(11) yes
V1 O3 O12 . . 2_565 131.54(18) yes
V1 O3 O13 . . 2_565 136.9(2) yes
V1 O3 O15 . . . 32.45(10) yes
V1 O3 O18 . . . 32.80(11) yes
O4 O3 O7 2_555 . . 110.70(15) yes
O4 O3 O12 2_555 . 2_565 65.74(14) yes
O4 O3 O13 2_555 . 2_565 65.82(13) yes
O4 O3 O15 2_555 . . 164.59(18) yes
O4 O3 O18 2_555 . . 133.06(17) yes
O7 O3 O12 . . 2_565 115.56(16) yes
O7 O3 O13 . . 2_565 167.68(17) yes
O7 O3 O15 . . . 62.86(13) yes
O7 O3 O18 . . . 61.26(13) yes
O12 O3 O13 2_565 . 2_565 74.51(13) yes
O12 O3 O15 2_565 . . 103.40(15) yes
O12 O3 O18 2_565 . . 161.19(18) yes
O13 O3 O15 2_565 . . 123.51(15) yes
O13 O3 O18 2_565 . . 111.66(16) yes
O15 O3 O18 . . . 58.09(13) yes
U1 O4 U3 2_555 . 1_545 108.06(14) yes
U1 O4 V3 2_555 . . 151.35(19) yes
U1 O4 O1 2_555 . 2_555 38.12(8) yes
U1 O4 O2 2_555 . 2_555 36.23(8) yes
U1 O4 O3 2_555 . 2_555 59.55(11) yes
U1 O4 O11 2_555 . . 119.73(14) yes
U1 O4 O14 2_555 . . 152.45(17) yes
U1 O4 O19 2_555 . . 145.76(15) yes
U3 O4 V3 1_545 . . 97.44(12) yes
U3 O4 O1 1_545 . 2_555 118.11(17) yes
U3 O4 O2 1_545 . 2_555 90.79(12) yes
U3 O4 O3 1_545 . 2_555 54.03(10) yes
U3 O4 O11 1_545 . . 119.08(14) yes
U3 O4 O14 1_545 . . 57.24(11) yes
U3 O4 O19 1_545 . . 100.05(11) yes
V3 O4 O1 . . 2_555 135.92(18) yes
V3 O4 O2 . . 2_555 133.7(2) yes
V3 O4 O3 . . 2_555 149.02(16) yes
V3 O4 O11 . . . 32.44(10) yes
V3 O4 O14 . . . 42.00(11) yes
V3 O4 O19 . . . 32.73(11) yes
O1 O4 O2 2_555 . 2_555 74.34(12) yes
O1 O4 O3 2_555 . 2_555 65.37(13) yes
O1 O4 O11 2_555 . . 122.79(15) yes
O1 O4 O14 2_555 . . 166.89(17) yes
O1 O4 O19 2_555 . . 110.61(15) yes
O2 O4 O3 2_555 . 2_555 65.78(13) yes
O2 O4 O11 2_555 . . 105.86(15) yes
O2 O4 O14 2_555 . . 116.63(16) yes
O2 O4 O19 2_555 . . 163.41(19) yes
O3 O4 O11 2_555 . . 167.47(18) yes
O3 O4 O14 2_555 . . 111.27(15) yes
O3 O4 O19 2_555 . . 130.81(17) yes
O11 O4 O14 . . . 63.05(14) yes
O11 O4 O19 . . . 57.87(13) yes
O14 O4 O19 . . . 61.11(13) yes
U1 O5 V2 1_655 . . 139.3(2) yes
U1 O5 O1 1_655 . 1_655 36.94(9) yes
U1 O5 O2 1_655 . 1_655 37.69(10) yes
U1 O5 O6 1_655 . . 147.86(18) yes
U1 O5 O6 1_655 . 2_765 52.08(10) yes
U1 O5 O10 1_655 . . 146.42(15) yes
U1 O5 O20 1_655 . . 104.28(17) yes
V2 O5 O1 . . 1_655 103.09(18) yes
V2 O5 O2 . . 1_655 170.17(17) yes
V2 O5 O6 . . . 32.68(9) yes
V2 O5 O6 . . 2_765 124.44(18) yes
V2 O5 O10 . . . 34.44(12) yes
V2 O5 O20 . . . 35.06(12) yes
O1 O5 O2 1_655 . 1_655 74.63(14) yes
O1 O5 O6 1_655 . . 115.77(16) yes
O1 O5 O6 1_655 . 2_765 58.98(13) yes
O1 O5 O10 1_655 . . 124.18(16) yes
O1 O5 O20 1_655 . . 68.46(15) yes
O2 O5 O6 1_655 . . 156.80(15) yes
O2 O5 O6 1_655 . 2_765 62.94(13) yes
O2 O5 O10 1_655 . . 139.52(17) yes
O2 O5 O20 1_655 . . 140.10(18) yes
O6 O5 O6 . . 2_765 103.30(14) yes
O6 O5 O10 . . . 53.66(12) yes
O6 O5 O20 . . . 59.77(12) yes
O6 O5 O6 2_765 . . 103.30(14) yes
O6 O5 O10 2_765 . . 156.76(15) yes
O6 O5 O20 2_765 . . 107.63(17) yes
O10 O5 O20 . . . 60.39(15) yes
U1 O6 U2 2_665 . 2_665 110.43(14) yes
U1 O6 V2 2_665 . . 150.2(2) yes
U1 O6 O1 2_665 . 2_665 38.26(8) yes
U1 O6 O5 2_665 . . 123.27(17) yes
U1 O6 O5 2_665 . 2_765 50.89(10) yes
U1 O6 O7 2_665 . 2_665 57.33(10) yes
U1 O6 O9 2_665 . 2_665 114.88(14) yes
U1 O6 O10 2_665 . . 163.6(2) yes
U1 O6 O20 2_665 . . 133.99(19) yes
U2 O6 V2 2_665 . . 99.06(16) yes
U2 O6 O1 2_665 . 2_665 100.38(15) yes
U2 O6 O5 2_665 . . 117.46(14) yes
U2 O6 O5 2_665 . 2_765 160.56(15) yes
U2 O6 O7 2_665 . 2_665 54.05(11) yes
U2 O6 O9 2_665 . 2_665 36.47(10) yes
U2 O6 O10 2_665 . . 57.81(12) yes
U2 O6 O20 2_665 . . 105.66(15) yes
V2 O6 O1 . . 2_665 133.07(19) yes
V2 O6 O5 . . . 31.36(10) yes
V2 O6 O5 . . 2_765 99.31(18) yes
V2 O6 O7 . . 2_665 152.5(2) yes
V2 O6 O9 . . 2_665 91.39(15) yes
V2 O6 O10 . . . 42.01(12) yes
V2 O6 O20 . . . 33.42(11) yes
O1 O6 O5 2_665 . . 102.57(15) yes
O1 O6 O5 2_665 . 2_765 61.98(13) yes
O1 O6 O7 2_665 . 2_665 65.66(12) yes
O1 O6 O9 2_665 . 2_665 127.71(17) yes
O1 O6 O10 2_665 . . 128.11(18) yes
O1 O6 O20 2_665 . . 152.4(2) yes
O5 O6 O5 . . 2_765 76.70(14) yes
O5 O6 O7 . . 2_665 160.72(19) yes
O5 O6 O9 . . 2_665 121.59(14) yes
O5 O6 O10 . . . 62.22(13) yes
O5 O6 O20 . . . 56.96(12) yes
O5 O6 O5 2_765 . . 76.70(14) yes
O5 O6 O7 2_765 . 2_665 108.11(14) yes
O5 O6 O9 2_765 . 2_665 148.76(17) yes
O5 O6 O10 2_765 . . 138.78(17) yes
O5 O6 O20 2_765 . . 93.21(16) yes
O7 O6 O9 2_665 . 2_665 63.75(13) yes
O7 O6 O10 2_665 . . 111.84(19) yes
O7 O6 O20 2_665 . . 139.01(18) yes
O9 O6 O10 2_665 . . 63.67(13) yes
O9 O6 O20 2_665 . . 79.75(14) yes
O10 O6 O20 . . . 62.43(14) yes
U1 O7 U2 . . . 111.78(13) yes
U1 O7 V1 . . . 100.13(15) yes
U1 O7 O2 . . . 36.70(9) yes
U1 O7 O3 . . . 59.86(12) yes
U1 O7 O6 . . 2_665 54.50(11) yes
U1 O7 O8 . . . 101.38(14) yes
U1 O7 O11 . . 2_655 160.80(14) yes
U1 O7 O15 . . . 121.30(14) yes
U1 O7 O18 . . . 104.98(14) yes
U2 O7 V1 . . . 137.6(2) yes
U2 O7 O2 . . . 116.58(14) yes
U2 O7 O3 . . . 162.52(18) yes
U2 O7 O6 . . 2_665 58.26(10) yes
U2 O7 O8 . . . 37.78(8) yes
U2 O7 O11 . . 2_655 49.68(9) yes
U2 O7 O15 . . . 126.90(18) yes
U2 O7 O18 . . . 107.57(16) yes
V1 O7 O2 . . . 105.75(16) yes
V1 O7 O3 . . . 41.73(12) yes
V1 O7 O6 . . 2_665 150.2(2) yes
V1 O7 O8 . . . 110.47(18) yes
V1 O7 O11 . . 2_655 94.23(17) yes
V1 O7 O15 . . . 32.90(10) yes
V1 O7 O18 . . . 34.65(10) yes
O2 O7 O3 . . . 67.07(14) yes
O2 O7 O6 . . 2_665 64.66(13) yes
O2 O7 O8 . . . 129.08(16) yes
O2 O7 O11 . . 2_655 148.60(16) yes
O2 O7 O15 . . . 106.85(14) yes
O2 O7 O18 . . . 129.52(15) yes
O3 O7 O6 . . 2_665 114.13(18) yes
O3 O7 O8 . . . 125.71(16) yes
O3 O7 O11 . . 2_655 135.93(17) yes
O3 O7 O15 . . . 63.25(13) yes
O3 O7 O18 . . . 63.61(13) yes
O6 O7 O8 2_665 . . 66.04(13) yes
O6 O7 O11 2_665 . 2_655 107.79(14) yes
O6 O7 O15 2_665 . . 170.72(19) yes
O6 O7 O18 2_665 . . 129.01(17) yes
O8 O7 O11 . . 2_655 61.30(13) yes
O8 O7 O15 . . . 123.04(18) yes
O8 O7 O18 . . . 75.92(13) yes
O11 O7 O15 2_655 . . 77.34(14) yes
O11 O7 O18 2_655 . . 79.94(15) yes
O15 O7 O18 . . . 58.86(13) yes
U2 O8 O7 . . . 53.86(11) yes
U2 O8 O10 . . . 55.37(12) yes
U2 O8 O11 . . 2_655 50.33(12) yes
U2 O8 Ow2 . . . 131.65(18) yes
O7 O8 O10 . . . 106.79(15) yes
O7 O8 O11 . . 2_655 60.86(13) yes
O7 O8 Ow2 . . . 160.90(18) yes
O10 O8 O11 . . 2_655 61.88(12) yes
O10 O8 Ow2 . . . 76.36(13) yes
O11 O8 Ow2 2_655 . . 106.95(17) yes
U2 O9 O6 . . 2_665 55.12(13) yes
U2 O9 O10 . . 2_665 55.45(12) yes
U2 O9 O11 . . 2_655 53.40(13) yes
O6 O9 O10 2_665 . 2_665 51.71(11) yes
O6 O9 O11 2_665 . 2_655 102.34(15) yes
O10 O9 O11 2_665 . 2_655 103.06(16) yes
U2 O10 U2 . . 2_665 111.54(17) yes
U2 O10 V2 . . . 148.98(19) yes
U2 O10 O5 . . . 124.14(14) yes
U2 O10 O6 . . . 169.1(2) yes
U2 O10 O8 . . . 38.58(9) yes
U2 O10 O9 . . 2_665 109.88(16) yes
U2 O10 O10 . . 2_665 57.66(11) yes
U2 O10 O20 . . . 127.26(15) yes
U2 O10 U2 2_665 . . 111.54(17) yes
U2 O10 V2 2_665 . . 99.21(13) yes
U2 O10 O5 2_665 . . 119.57(13) yes
U2 O10 O6 2_665 . . 58.14(11) yes
U2 O10 O8 2_665 . . 107.79(16) yes
U2 O10 O9 2_665 . 2_665 36.80(8) yes
U2 O10 O10 2_665 . 2_665 53.88(10) yes
U2 O10 O20 2_665 . . 105.90(14) yes
V2 O10 O5 . . . 32.89(11) yes
V2 O10 O6 . . . 41.83(11) yes
V2 O10 O8 . . . 127.9(2) yes
V2 O10 O9 . . 2_665 92.07(15) yes
V2 O10 O10 . . 2_665 152.82(17) yes
V2 O10 O20 . . . 33.50(11) yes
O5 O10 O6 . . . 64.12(14) yes
O5 O10 O8 . . . 129.72(16) yes
O5 O10 O9 . . 2_665 124.18(16) yes
O5 O10 O10 . . 2_665 159.34(18) yes
O5 O10 O20 . . . 57.52(14) yes
O6 O10 O8 . . . 143.97(18) yes
O6 O10 O9 . . 2_665 64.62(13) yes
O6 O10 O10 . . 2_665 111.91(16) yes
O6 O10 O20 . . . 62.44(14) yes
O8 O10 O9 . . 2_665 84.73(14) yes
O8 O10 O10 . . 2_665 66.34(14) yes
O8 O10 O20 . . . 95.42(15) yes
O9 O10 O10 2_665 . 2_665 64.40(14) yes
O9 O10 O20 2_665 . . 80.17(14) yes
O10 O10 O20 2_665 . . 140.77(18) yes
U2 O11 V3 2_655 . . 154.0(2) yes
U2 O11 O4 2_655 . . 152.15(15) yes
U2 O11 O7 2_655 . 2_655 50.44(10) yes
U2 O11 O8 2_655 . 2_655 36.19(9) yes
U2 O11 O9 2_655 . 2_655 38.17(10) yes
U2 O11 O14 2_655 . . 153.18(18) yes
U2 O11 O19 2_655 . . 119.89(17) yes
V3 O11 O4 . . . 33.87(11) yes
V3 O11 O7 . . 2_655 120.81(16) yes
V3 O11 O8 . . 2_655 117.95(19) yes
V3 O11 O9 . . 2_655 167.3(2) yes
V3 O11 O14 . . . 34.06(11) yes
V3 O11 O19 . . . 34.13(12) yes
O4 O11 O7 . . 2_655 154.28(14) yes
O4 O11 O8 . . 2_655 128.93(17) yes
O4 O11 O9 . . 2_655 141.35(16) yes
O4 O11 O14 . . . 53.96(12) yes
O4 O11 O19 . . . 60.51(14) yes
O7 O11 O8 2_655 . 2_655 57.84(12) yes
O7 O11 O9 2_655 . 2_655 61.59(13) yes
O7 O11 O14 2_655 . . 102.76(13) yes
O7 O11 O19 2_655 . . 99.64(15) yes
O8 O11 O9 2_655 . 2_655 74.36(14) yes
O8 O11 O14 2_655 . . 136.18(15) yes
O8 O11 O19 2_655 . . 84.21(15) yes
O9 O11 O14 2_655 . . 134.72(17) yes
O9 O11 O19 2_655 . . 156.9(2) yes
O14 O11 O19 . . . 58.98(13) yes
U3 O12 O3 . . 2_565 51.94(11) yes
U3 O12 O14 . . 2_666 52.01(10) yes
U3 O12 O15 . . 1_566 51.70(12) yes
U3 O12 N1 . . . 137.4(2) yes
O3 O12 O14 2_565 . 2_666 102.34(15) yes
O3 O12 O15 2_565 . 1_566 61.94(12) yes
O3 O12 N1 2_565 . . 161.40(16) yes
O14 O12 O15 2_666 . 1_566 61.55(13) yes
O14 O12 N1 2_666 . . 92.26(16) yes
O15 O12 N1 1_566 . . 136.38(16) yes
U3 O13 O3 . . 2_565 53.46(11) yes
U3 O13 O14 . . 2_666 52.68(11) yes
U3 O13 O15 . . 1_566 51.29(12) yes
U3 O13 Ow3 . . 1_465 116.20(14) yes
U3 O13 N1 . . 2_676 138.2(2) yes
O3 O13 O14 2_565 . 2_666 104.46(14) yes
O3 O13 O15 2_565 . 1_566 62.47(11) yes
O3 O13 Ow3 2_565 . 1_465 69.30(12) yes
O3 O13 N1 2_565 . 2_676 166.00(18) yes
O14 O13 O15 2_666 . 1_566 61.67(13) yes
O14 O13 Ow3 2_666 . 1_465 163.65(18) yes
O14 O13 N1 2_666 . 2_676 88.98(16) yes
O15 O13 Ow3 1_566 . 1_465 123.35(17) yes
O15 O13 N1 1_566 . 2_676 129.35(16) yes
Ow3 O13 N1 1_465 . 2_676 96.70(17) yes
U3 O14 U3 1_545 . 2_666 113.02(14) yes
U3 O14 V3 1_545 . . 99.24(16) yes
U3 O14 O4 1_545 . . 59.27(12) yes
U3 O14 O11 1_545 . . 121.00(14) yes
U3 O14 O12 1_545 . 2_666 107.52(15) yes
U3 O14 O13 1_545 . 2_666 108.01(15) yes
U3 O14 O14 1_545 . 2_656 54.32(11) yes
U3 O14 O15 1_545 . 2_655 161.71(14) yes
U3 O14 O19 1_545 . . 103.24(16) yes
U3 O14 U3 2_666 . 1_545 113.02(14) yes
U3 O14 V3 2_666 . . 144.6(2) yes
U3 O14 O4 2_666 . . 172.0(2) yes
U3 O14 O11 2_666 . . 124.96(19) yes
U3 O14 O12 2_666 . 2_666 37.02(9) yes
U3 O14 O13 2_666 . 2_666 38.07(8) yes
U3 O14 O14 2_666 . 2_656 58.70(11) yes
U3 O14 O15 2_666 . 2_655 48.70(10) yes
U3 O14 O19 2_666 . . 119.03(15) yes
V3 O14 O4 . . . 41.80(11) yes
V3 O14 O11 . . . 32.49(11) yes
V3 O14 O12 . . 2_666 120.22(18) yes
V3 O14 O13 . . 2_666 142.9(2) yes
V3 O14 O14 . . 2_656 150.2(2) yes
V3 O14 O15 . . 2_655 98.27(18) yes
V3 O14 O19 . . . 34.64(10) yes
O4 O14 O11 . . . 62.98(13) yes
O4 O14 O12 . . 2_666 140.26(18) yes
O4 O14 O13 . . 2_666 143.18(17) yes
O4 O14 O14 . . 2_656 113.56(19) yes
O4 O14 O15 . . 2_655 138.95(17) yes
O4 O14 O19 . . . 63.61(13) yes
O11 O14 O12 . . 2_666 124.43(17) yes
O11 O14 O13 . . 2_666 110.46(17) yes
O11 O14 O14 . . 2_656 169.73(17) yes
O11 O14 O15 . . 2_655 77.09(14) yes
O11 O14 O19 . . . 58.54(13) yes
O12 O14 O13 2_666 . 2_666 75.09(12) yes
O12 O14 O14 2_666 . 2_656 64.84(12) yes
O12 O14 O15 2_666 . 2_655 58.40(12) yes
O12 O14 O19 2_666 . . 86.76(13) yes
O13 O14 O14 2_666 . 2_656 65.93(14) yes
O13 O14 O15 2_666 . 2_655 59.05(13) yes
O13 O14 O19 2_666 . . 147.33(19) yes
O14 O14 O15 2_656 . 2_655 107.40(14) yes
O14 O14 O19 2_656 . . 129.86(18) yes
O15 O14 O19 2_655 . . 88.33(15) yes
U3 O15 V1 1_544 . . 153.9(2) yes
U3 O15 O3 1_544 . . 153.40(14) yes
U3 O15 O7 1_544 . . 151.99(17) yes
U3 O15 O12 1_544 . 1_544 37.77(9) yes
U3 O15 O13 1_544 . 1_544 38.18(9) yes
U3 O15 O14 1_544 . 2_655 50.13(10) yes
U3 O15 O18 1_544 . . 119.88(19) yes
V1 O15 O3 . . . 33.62(11) yes
V1 O15 O7 . . . 34.34(10) yes
V1 O15 O12 . . 1_544 117.93(19) yes
V1 O15 O13 . . 1_544 161.71(18) yes
V1 O15 O14 . . 2_655 115.44(18) yes
V1 O15 O18 . . . 34.01(12) yes
O3 O15 O7 . . . 53.89(11) yes
O3 O15 O12 . . 1_544 123.27(15) yes
O3 O15 O13 . . 1_544 149.57(19) yes
O3 O15 O14 . . 2_655 148.98(16) yes
O3 O15 O18 . . . 60.32(14) yes
O7 O15 O12 . . 1_544 141.58(17) yes
O7 O15 O13 . . 1_544 127.44(15) yes
O7 O15 O14 . . 2_655 102.72(13) yes
O7 O15 O18 . . . 59.04(13) yes
O12 O15 O13 1_544 . 1_544 75.95(14) yes
O12 O15 O14 1_544 . 2_655 60.04(13) yes
O12 O15 O18 1_544 . . 85.66(15) yes
O13 O15 O14 1_544 . 2_655 59.28(13) yes
O13 O15 O18 1_544 . . 150.0(2) yes
O14 O15 O18 2_655 . . 91.00(16) yes
U4 O16 O19 . . . 54.08(12) yes
U4 O16 O20 . . . 54.08(12) yes
U4 O16 Ow1 . . . 56.15(12) yes
U4 O16 Ow2 . . 2_655 154.7(2) yes
U4 O16 Ow3 . . 2_755 145.3(2) yes
O19 O16 O20 . . . 97.56(15) yes
O19 O16 Ow1 . . . 104.94(14) yes
O19 O16 Ow2 . . 2_655 101.09(15) yes
O19 O16 Ow3 . . 2_755 151.04(17) yes
O20 O16 Ow1 . . . 58.57(14) yes
O20 O16 Ow2 . . 2_655 136.50(18) yes
O20 O16 Ow3 . . 2_755 111.34(16) yes
Ow1 O16 Ow2 . . 2_655 147.3(2) yes
Ow1 O16 Ow3 . . 2_755 89.15(15) yes
Ow2 O16 Ow3 2_655 . 2_755 59.08(12) yes
U4 O17 O18 . . 2_655 56.05(13) yes
U4 O17 O20 . . . 52.27(12) yes
U4 O17 Ow2 . . . 59.57(13) yes
U4 O17 N1 . . 2_666 125.3(2) yes
O18 O17 O20 2_655 . . 101.48(16) yes
O18 O17 Ow2 2_655 . . 107.73(14) yes
O18 O17 N1 2_655 . 2_666 133.0(2) yes
O20 O17 Ow2 . . . 56.57(13) yes
O20 O17 N1 . . 2_666 112.5(2) yes
Ow2 O17 N1 . . 2_666 69.28(17) yes
U4 O18 V1 2_655 . . 162.5(2) yes
U4 O18 O3 2_655 . . 161.66(17) yes
U4 O18 O7 2_655 . . 140.33(15) yes
U4 O18 O15 2_655 . . 130.1(2) yes
U4 O18 O17 2_655 . 2_655 38.81(9) yes
U4 O18 O19 2_655 . 2_655 50.61(11) yes
U4 O18 Ow1 2_655 . 2_655 55.53(12) yes
V1 O18 O3 . . . 34.44(12) yes
V1 O18 O7 . . . 36.68(10) yes
V1 O18 O15 . . . 34.45(12) yes
V1 O18 O17 . . 2_655 133.99(19) yes
V1 O18 O19 . . 2_655 112.74(19) yes
V1 O18 Ow1 . . 2_655 141.5(2) yes
O3 O18 O7 . . . 55.13(12) yes
O3 O18 O15 . . . 61.59(14) yes
O3 O18 O17 . . 2_655 133.12(14) yes
O3 O18 O19 . . 2_655 147.17(17) yes
O3 O18 Ow1 . . 2_655 107.05(17) yes
O7 O18 O15 . . . 62.10(13) yes
O7 O18 O17 . . 2_655 157.6(2) yes
O7 O18 O19 . . 2_655 99.74(15) yes
O7 O18 Ow1 . . 2_655 135.85(19) yes
O15 O18 O17 . . 2_655 101.57(16) yes
O15 O18 O19 . . 2_655 88.93(16) yes
O15 O18 Ow1 . . 2_655 151.24(15) yes
O17 O18 O19 2_655 . 2_655 62.90(14) yes
O17 O18 Ow1 2_655 . 2_655 65.73(15) yes
O19 O18 Ow1 2_655 . 2_655 105.78(18) yes
U4 O19 V3 . . . 154.0(3) yes
U4 O19 O4 . . . 171.4(2) yes
U4 O19 O11 . . . 125.4(2) yes
U4 O19 O14 . . . 131.01(15) yes
U4 O19 O16 . . . 37.82(8) yes
U4 O19 O18 . . 2_655 50.99(11) yes
U4 O19 Ow2 . . . 59.56(12) yes
V3 O19 O4 . . . 34.58(12) yes
V3 O19 O11 . . . 34.54(12) yes
V3 O19 O14 . . . 36.80(10) yes
V3 O19 O16 . . . 137.2(2) yes
V3 O19 O18 . . 2_655 103.0(2) yes
V3 O19 Ow2 . . . 145.4(3) yes
O4 O19 O11 . . . 61.62(14) yes
O4 O19 O14 . . . 55.28(12) yes
O4 O19 O16 . . . 139.94(14) yes
O4 O19 O18 . . 2_655 137.61(18) yes
O4 O19 Ow2 . . . 112.20(19) yes
O11 O19 O14 . . . 62.48(13) yes
O11 O19 O16 . . . 103.35(17) yes
O11 O19 O18 . . 2_655 80.58(16) yes
O11 O19 Ow2 . . . 163.32(16) yes
O14 O19 O16 . . . 154.0(2) yes
O14 O19 O18 . . 2_655 91.60(16) yes
O14 O19 Ow2 . . . 128.62(18) yes
O16 O19 O18 . . 2_655 63.63(14) yes
O16 O19 Ow2 . . . 70.94(15) yes
O18 O19 Ow2 2_655 . . 109.27(16) yes
U4 O20 V2 . . . 169.7(2) yes
U4 O20 O5 . . . 154.5(2) yes
U4 O20 O6 . . . 136.36(16) yes
U4 O20 O10 . . . 139.22(19) yes
U4 O20 O16 . . . 38.10(9) yes
U4 O20 O17 . . . 37.20(9) yes
U4 O20 Ow1 . . . 55.74(12) yes
U4 O20 Ow2 . . . 58.86(13) yes
V2 O20 O5 . . . 35.57(12) yes
V2 O20 O6 . . . 35.36(10) yes
V2 O20 O10 . . . 35.59(12) yes
V2 O20 O16 . . . 150.24(19) yes
V2 O20 O17 . . . 133.82(19) yes
V2 O20 Ow1 . . . 129.5(2) yes
V2 O20 Ow2 . . . 114.3(2) yes
O5 O20 O6 . . . 63.26(13) yes
O5 O20 O10 . . . 62.10(15) yes
O5 O20 O16 . . . 121.60(17) yes
O5 O20 O17 . . . 154.04(16) yes
O5 O20 Ow1 . . . 104.13(18) yes
O5 O20 Ow2 . . . 139.8(2) yes
O6 O20 O10 . . . 55.13(13) yes
O6 O20 O16 . . . 174.40(17) yes
O6 O20 O17 . . . 99.16(14) yes
O6 O20 Ow1 . . . 114.63(16) yes
O6 O20 Ow2 . . . 107.80(18) yes
O10 O20 O16 . . . 128.77(16) yes
O10 O20 O17 . . . 125.28(19) yes
O10 O20 Ow1 . . . 164.97(19) yes
O10 O20 Ow2 . . . 80.42(17) yes
O16 O20 O17 . . . 75.30(14) yes
O16 O20 Ow1 . . . 62.43(14) yes
O16 O20 Ow2 . . . 70.51(14) yes
O17 O20 Ow1 . . . 64.26(15) yes
O17 O20 Ow2 . . . 61.43(14) yes
Ow1 O20 Ow2 . . . 114.37(18) yes
U4 Ow1 O1 . . 1_655 105.28(16) yes
U4 Ow1 O16 . . . 36.62(9) yes
U4 Ow1 O18 . . 2_655 51.84(12) yes
U4 Ow1 O20 . . . 51.17(12) yes
U4 Ow1 Ow3 . . . 134.12(19) yes
O1 Ow1 O16 1_655 . . 76.93(13) yes
O1 Ow1 O18 1_655 . 2_655 136.24(15) yes
O1 Ow1 O20 1_655 . . 70.32(15) yes
O1 Ow1 Ow3 1_655 . . 108.36(19) yes
O16 Ow1 O18 . . 2_655 64.00(13) yes
O16 Ow1 O20 . . . 59.00(13) yes
O16 Ow1 Ow3 . . . 126.90(18) yes
O18 Ow1 O20 2_655 . . 102.84(18) yes
O18 Ow1 Ow3 2_655 . . 82.29(17) yes
O20 Ow1 Ow3 . . . 173.87(18) yes
U4 Ow2 O8 . . . 134.42(17) yes
U4 Ow2 O16 . . 2_655 97.86(15) yes
U4 Ow2 O17 . . . 37.14(9) yes
U4 Ow2 O19 . . . 52.63(12) yes
U4 Ow2 O20 . . . 51.62(12) yes
U4 Ow2 Ow3 . . 1_455 134.57(18) yes
O8 Ow2 O16 . . 2_655 63.22(12) yes
O8 Ow2 O17 . . . 152.10(17) yes
O8 Ow2 O19 . . . 138.16(15) yes
O8 Ow2 O20 . . . 92.61(16) yes
O8 Ow2 Ow3 . . 1_455 74.41(14) yes
O16 Ow2 O17 2_655 . . 132.42(19) yes
O16 Ow2 O19 2_655 . . 75.13(13) yes
O16 Ow2 O20 2_655 . . 107.30(16) yes
O16 Ow2 Ow3 2_655 . 1_455 60.64(13) yes
O17 Ow2 O19 . . . 64.60(14) yes
O17 Ow2 O20 . . . 62.00(14) yes
O17 Ow2 Ow3 . . 1_455 132.13(17) yes
O19 Ow2 O20 . . . 103.72(20) yes
O19 Ow2 Ow3 . . 1_455 82.30(16) yes
O20 Ow2 Ow3 . . 1_455 165.14(17) yes
O13 Ow3 O16 1_645 . 2_755 124.2(2) yes
O13 Ow3 Ow1 1_645 . . 123.36(19) yes
O13 Ow3 Ow2 1_645 . 1_655 83.56(14) yes
O16 Ow3 Ow1 2_755 . . 112.46(17) yes
O16 Ow3 Ow2 2_755 . 1_655 60.28(13) yes
Ow1 Ow3 Ow2 . . 1_655 128.05(19) yes
O12 N1 O13 . . 2_676 84.26(18) yes
O12 N1 O17 . . 2_666 66.15(19) yes
O12 N1 C1 . . . 100.7(4) yes
O12 N1 C2 . . . 92.2(3) yes
O12 N1 C3 . . . 75.6(2) yes
O13 N1 O17 2_676 . 2_666 111.0(2) yes
O13 N1 C1 2_676 . . 125.9(4) yes
O13 N1 C2 2_676 . . 161.5(3) yes
O13 N1 C3 2_676 . . 100.5(2) yes
O17 N1 C1 2_666 . . 120.3(4) yes
O17 N1 C2 2_666 . . 83.7(3) yes
O17 N1 C3 2_666 . . 126.4(3) yes
C1 N1 C2 . . . 37.1(3) yes
C1 N1 C3 . . . 34.0(3) yes
C2 N1 C3 . . . 61.1(2) yes
N1 C1 C2 . . . 106.4(5) yes
N1 C1 C3 . . . 112.1(5) yes
N1 C1 C4 . . . 142.2(5) yes
N1 C1 C5 . . . 153.6(5) yes
N1 C1 C6 . . . 147.8(5) yes
C2 C1 C3 . . . 111.5(5) yes
C2 C1 C4 . . . 35.9(3) yes
C2 C1 C5 . . . 60.0(3) yes
C2 C1 C6 . . . 92.0(3) yes
C3 C1 C4 . . . 91.9(3) yes
C3 C1 C5 . . . 60.4(3) yes
C3 C1 C6 . . . 35.7(3) yes
C4 C1 C5 . . . 31.5(2) yes
C4 C1 C6 . . . 61.5(2) yes
C5 C1 C6 . . . 32.1(2) yes
N1 C2 C1 . . . 36.5(3) yes
N1 C2 C3 . . . 60.8(2) yes
N1 C2 C4 . . . 144.9(5) yes
N1 C2 C5 . . . 121.3(3) yes
N1 C2 C6 . . . 90.5(3) yes
C1 C2 C3 . . . 34.0(3) yes
C1 C2 C4 . . . 108.5(5) yes
C1 C2 C5 . . . 88.6(4) yes
C1 C2 C6 . . . 57.1(3) yes
C3 C2 C4 . . . 90.4(4) yes
C3 C2 C5 . . . 60.6(2) yes
C3 C2 C6 . . . 31.35(19) yes
C4 C2 C5 . . . 34.2(3) yes
C4 C2 C6 . . . 59.0(3) yes
C5 C2 C6 . . . 31.5(2) yes
N1 C3 C1 . . . 34.0(3) yes
N1 C3 C2 . . . 58.0(2) yes
N1 C3 C4 . . . 87.8(3) yes
N1 C3 C5 . . . 118.1(3) yes
N1 C3 C6 . . . 143.5(5) yes
C1 C3 C2 . . . 34.5(3) yes
C1 C3 C4 . . . 57.4(3) yes
C1 C3 C5 . . . 88.5(4) yes
C1 C3 C6 . . . 109.5(5) yes
C2 C3 C4 . . . 31.41(19) yes
C2 C3 C5 . . . 60.1(2) yes
C2 C3 C6 . . . 91.0(4) yes
C4 C3 C5 . . . 31.17(19) yes
C4 C3 C6 . . . 59.6(4) yes
C5 C3 C6 . . . 34.9(3) yes
C1 C4 C2 . . . 35.6(3) yes
C1 C4 C3 . . . 30.71(19) yes
C1 C4 C5 . . . 90.2(4) yes
C1 C4 C6 . . . 59.4(2) yes
C2 C4 C3 . . . 58.2(3) yes
C2 C4 C5 . . . 111.3(5) yes
C2 C4 C6 . . . 89.8(4) yes
C3 C4 C5 . . . 59.5(3) yes
C3 C4 C6 . . . 31.56(19) yes
C5 C4 C6 . . . 34.6(3) yes
C1 C5 C2 . . . 31.5(2) yes
C1 C5 C3 . . . 31.04(19) yes
C1 C5 C4 . . . 58.3(3) yes
C1 C5 C6 . . . 58.5(3) yes
C2 C5 C3 . . . 59.3(2) yes
C2 C5 C4 . . . 34.5(3) yes
C2 C5 C6 . . . 90.0(3) yes
C3 C5 C4 . . . 89.3(3) yes
C3 C5 C6 . . . 34.7(3) yes
C4 C5 C6 . . . 111.4(5) yes
C1 C6 C2 . . . 30.9(2) yes
C1 C6 C3 . . . 34.7(3) yes
C1 C6 C4 . . . 59.1(2) yes
C1 C6 C5 . . . 89.4(4) yes
C2 C6 C3 . . . 57.7(3) yes
C2 C6 C4 . . . 31.20(18) yes
C2 C6 C5 . . . 58.5(3) yes
C3 C6 C4 . . . 88.9(4) yes
C3 C6 C5 . . . 110.4(6) yes
C4 C6 C5 . . . 34.0(3) yes

loop_
_geom_bond_atom_site_label_1
_geom_bond_atom_site_label_2
_geom_bond_site_symmetry_1
_geom_bond_site_symmetry_2
_geom_bond_distance
_geom_bond_publ_flag
U1 O1 . . 1.791(4) yes
U1 O2 . . 1.770(4) yes
U1 O3 . . 2.509(3) yes
U1 O4 . 2_555 2.358(3) yes
U1 O5 . 1_455 2.303(4) yes
U1 O6 . 2_665 2.342(3) yes
U1 O7 . . 2.422(4) yes
U2 O6 . 2_665 2.455(4) yes
U2 O7 . . 2.337(3) yes
U2 O8 . . 1.773(4) yes
U2 O9 . . 1.779(4) yes
U2 O10 . . 2.339(4) yes
U2 O10 . 2_665 2.446(3) yes
U2 O11 . 2_655 2.311(4) yes
U3 O3 . 2_565 2.351(3) yes
U3 O4 . 1_565 2.500(3) yes
U3 O12 . . 1.776(4) yes
U3 O13 . . 1.802(4) yes
U3 O14 . 1_565 2.445(4) yes
U3 O14 . 2_666 2.324(3) yes
U3 O15 . 1_566 2.275(4) yes
U4 O16 . . 1.770(3) yes
U4 O17 . . 1.776(3) yes
U4 O18 . 2_655 2.351(4) yes
U4 O19 . . 2.338(4) yes
U4 O20 . . 2.323(4) yes
U4 Ow1 . . 2.465(4) yes
U4 Ow2 . . 2.537(5) yes
V1 O3 . . 1.739(4) yes
V1 O7 . . 1.750(3) yes
V1 O15 . . 1.685(4) yes
V1 O18 . . 1.666(4) yes
V2 O5 . . 1.680(4) yes
V2 O6 . . 1.743(3) yes
V2 O10 . . 1.749(4) yes
V2 O20 . . 1.659(4) yes
V3 O4 . . 1.745(4) yes
V3 O11 . . 1.679(4) yes
V3 O14 . . 1.751(3) yes
V3 O19 . . 1.662(4) yes
O1 O4 . 2_555 2.899(5) yes
O1 O5 . 1_455 2.978(6) yes
O1 O6 . 2_665 2.891(5) yes
O1 Ow1 . 1_455 2.726(5) yes
O2 O4 . 2_555 2.993(5) yes
O2 O5 . 1_455 2.895(5) yes
O2 O7 . . 2.961(6) yes
O3 O4 . 2_555 2.666(6) yes
O3 O7 . . 2.597(4) yes
O3 O12 . 2_565 2.985(5) yes
O3 O13 . 2_565 2.925(4) yes
O3 O15 . . 2.871(6) yes
O3 O18 . . 2.836(6) yes
O4 O11 . . 2.867(6) yes
O4 O14 . . 2.602(5) yes
O4 O19 . . 2.836(5) yes
O5 O6 . . 2.902(5) yes
O5 O6 . 2_765 2.893(6) yes
O5 O10 . . 2.854(6) yes
O5 O20 . . 2.725(5) yes
O6 O7 . 2_665 2.671(5) yes
O6 O9 . 2_665 2.991(6) yes
O6 O10 . . 2.599(5) yes
O6 O20 . . 2.808(5) yes
O7 O8 . . 2.892(5) yes
O7 O11 . 2_655 2.984(6) yes
O7 O15 . . 2.861(5) yes
O7 O18 . . 2.776(5) yes
O8 O10 . . 2.836(5) yes
O8 O11 . 2_655 2.997(5) yes
O8 Ow2 . . 2.994(6) yes
O9 O10 . 2_665 2.967(5) yes
O9 O11 . 2_655 2.877(6) yes
O10 O10 . 2_665 2.693(6) yes
O10 O20 . . 2.808(6) yes
O11 O14 . . 2.868(5) yes
O11 O19 . . 2.759(5) yes
O12 O14 . 2_666 2.949(4) yes
O12 O15 . 1_566 2.899(6) yes
O12 N1 . . 2.978(8) yes
O13 O14 . 2_666 2.923(5) yes
O13 O15 . 1_566 2.916(5) yes
O13 Ow3 . 1_465 2.938(5) yes
O13 N1 . 2_676 2.934(6) yes
O14 O14 . 2_656 2.634(5) yes
O14 O15 . 2_655 2.993(6) yes
O14 O19 . . 2.772(5) yes
O15 O18 . . 2.771(5) yes
O16 O19 . . 2.885(5) yes
O16 O20 . . 2.867(5) yes
O16 Ow1 . . 2.964(5) yes
O16 Ow2 . 2_655 2.975(4) yes
O16 Ow3 . 2_755 2.986(6) yes
O17 O18 . 2_655 2.824(6) yes
O17 O20 . . 2.937(5) yes
O17 Ow2 . . 2.922(5) yes
O17 N1 . 2_666 2.727(8) yes
O18 O19 . 2_655 2.964(6) yes
O18 Ow1 . 2_655 2.853(6) yes
O19 Ow2 . . 2.724(6) yes
O20 Ow1 . . 2.853(7) yes
O20 Ow2 . . 2.776(6) yes
Ow1 Ow3 . . 2.760(7) yes
Ow2 Ow3 . 1_455 2.939(6) yes
N1 C1 . . 1.517(7) yes
N1 C2 . . 2.446(7) yes
N1 C3 . . 2.517(8) yes
C1 C2 . . 1.536(9) yes
C1 C3 . . 1.517(9) yes
C1 C4 . . 2.503(8) yes
C1 C5 . . 2.941(7) yes
C1 C6 . . 2.509(8) yes
C2 C3 . . 2.524(9) yes
C2 C4 . . 1.547(8) yes
C2 C5 . . 2.547(8) yes
C2 C6 . . 2.987(10) yes
C3 C4 . . 2.969(9) yes
C3 C5 . . 2.559(8) yes
C3 C6 . . 1.554(8) yes
C4 C5 . . 1.537(9) yes
C4 C6 . . 2.561(10) yes
C5 C6 . . 1.563(10) yes
